data_2209336
loop_
_publ_author_name
'Li, Jiang-Tao'
'Wang, Jing-Kang'
'Zhou, Li-Na'

_publ_section_title
;
 <i>N</i>-(2-Bromothiazol-5-ylmethyl)phthalimide
;
_journal_coeditor_code WK2010
_journal_issue 6
_journal_name_full 'Acta Crystallographica Section E'
_journal_page_first o2327
_journal_page_last o2328
_journal_paper_doi 10.1107/S1600536806017260
_journal_volume 62
_journal_year 2006
_chemical_formula_iupac 'C12 H7 Br1 N2 O2 S1'
_chemical_formula_moiety 'C12 H7 Br1 N2 O2 S1'
_chemical_formula_sum 'C12 H7 Br N2 O2 S'
_chemical_formula_weight 323.17
_chemical_name_systematic
;
N-(2-Bromothiazol-5-ylmethyl-phthalimide
;
_space_group_IT_number 2
_symmetry_cell_setting triclinic
_symmetry_space_group_name_Hall '-P 1'
_symmetry_space_group_name_H-M 'P -1'
_atom_sites_solution_hydrogens geom
_atom_sites_solution_primary direct
_atom_sites_solution_secondary difmap
_audit_creation_method SHELXL-97
_cell_angle_alpha 108.16(3)
_cell_angle_beta 93.79(3)
_cell_angle_gamma 96.41(3)
_cell_formula_units_Z 2
_cell_length_a 7.3539(15)
_cell_length_b 8.6315(17)
_cell_length_c 9.794(2)
_cell_measurement_reflns_used 5374
_cell_measurement_temperature 293(2)
_cell_measurement_theta_max 27.55
_cell_measurement_theta_min 3.49
_cell_volume 583.7(2)
_computing_cell_refinement RAPID-AUTO
_computing_data_collection 'RAPID-AUTO (Rigaku, 2004)'
_computing_data_reduction RAPID-AUTO
_computing_molecular_graphics 'SHELXTL (Bruker, 1997)'
_computing_publication_material SHELXTL
_computing_structure_refinement 'SHELXL97 (Sheldrick, 1997)'
_computing_structure_solution 'SHELXS97 (Sheldrick, 1997)'
_diffrn_ambient_temperature 293(2)
_diffrn_measured_fraction_theta_full 0.994
_diffrn_measured_fraction_theta_max 0.994
_diffrn_measurement_device_type 'Rigaku R-AXIS RAPID IP area-detector'
_diffrn_measurement_method '\f? \w?'
_diffrn_radiation_monochromator graphite
_diffrn_radiation_source 'rotating anode'
_diffrn_radiation_type MoK\a
_diffrn_radiation_wavelength 0.71073
_diffrn_reflns_av_R_equivalents 0.0285
_diffrn_reflns_av_sigmaI/netI 0.0363
_diffrn_reflns_limit_h_max 8
_diffrn_reflns_limit_h_min -8
_diffrn_reflns_limit_k_max 10
_diffrn_reflns_limit_k_min -10
_diffrn_reflns_limit_l_max 11
_diffrn_reflns_limit_l_min -11
_diffrn_reflns_number 4808
_diffrn_reflns_theta_full 25.50
_diffrn_reflns_theta_max 25.50
_diffrn_reflns_theta_min 3.49
_exptl_absorpt_coefficient_mu 3.693
_exptl_absorpt_correction_T_max 0.2435
_exptl_absorpt_correction_T_min 0.2265
_exptl_absorpt_correction_type multi-scan
_exptl_absorpt_process_details '(SADABS; Bruker, 1997)'
_exptl_crystal_colour colorless
_exptl_crystal_density_diffrn 1.839
_exptl_crystal_density_method 'not measured'
_exptl_crystal_description block
_exptl_crystal_F_000 320
_exptl_crystal_size_max 0.57
_exptl_crystal_size_mid 0.56
_exptl_crystal_size_min 0.53
_refine_diff_density_max 0.401
_refine_diff_density_min -0.261
_refine_ls_extinction_method none
_refine_ls_goodness_of_fit_ref 0.932
_refine_ls_hydrogen_treatment constr
_refine_ls_matrix_type full
_refine_ls_number_parameters 163
_refine_ls_number_reflns 2149
_refine_ls_number_restraints 0
_refine_ls_restrained_S_all 0.932
_refine_ls_R_factor_all 0.0237
_refine_ls_R_factor_gt 0.0222
_refine_ls_shift/su_max 0.011
_refine_ls_shift/su_mean 0.001
_refine_ls_structure_factor_coef Fsqd
_refine_ls_weighting_details 'calc w=1/[\s^2^(Fo^2^)+(0.0379P)^2^+0.2605P] where P=(Fo^2^+2Fc^2^)/3'
_refine_ls_weighting_scheme calc
_refine_ls_wR_factor_gt 0.0599
_refine_ls_wR_factor_ref 0.0610
_reflns_number_gt 2047
_reflns_number_total 2149
_reflns_threshold_expression I>2\s(I)
_cod_data_source_file wk2010.cif
_cod_data_source_block I
_cod_original_formula_sum 'C12 H7 Br1 N2 O2 S1'
_cod_database_code 2209336
_cod_database_fobs_code 2209336

loop_
_symmetry_equiv_pos_as_xyz
'x, y, z'
'-x, -y, -z'

loop_
_atom_site_type_symbol
_atom_site_label
_atom_site_fract_x
_atom_site_fract_y
_atom_site_fract_z
_atom_site_U_iso_or_equiv
_atom_site_adp_type
_atom_site_calc_flag
_atom_site_refinement_flags
_atom_site_occupancy
S S1 0.94313(7) 0.43152(6) 0.23665(5) 0.02123(13) Uani d . 1
Br Br1 1.29782(3) 0.50119(3) 0.09808(2) 0.02712(10) Uani d . 1
O O1 0.5523(2) -0.13862(18) 0.14712(15) 0.0271(3) Uani d . 1
O O2 0.7628(2) 0.33948(17) 0.51216(15) 0.0263(3) Uani d . 1
N N1 0.6441(2) 0.1221(2) 0.30952(17) 0.0191(3) Uani d . 1
N N2 1.0169(3) 0.2322(2) -0.00235(18) 0.0270(4) Uani d . 1
C C1 0.6907(3) -0.2443(2) 0.4113(2) 0.0227(4) Uani d . 1
H H1A 0.6440 -0.3410 0.3374 0.027 Uiso calc R 1
C C2 0.7697(3) -0.2468(3) 0.5447(2) 0.0264(5) Uani d . 1
H H2B 0.7763 -0.3472 0.5600 0.032 Uiso calc R 1
C C3 0.8378(3) -0.1023(3) 0.6535(2) 0.0248(4) Uani d . 1
H H3A 0.8908 -0.1077 0.7405 0.030 Uiso calc R 1
C C4 0.8296(3) 0.0514(3) 0.6371(2) 0.0209(4) Uani d . 1
H H4A 0.8745 0.1484 0.7111 0.025 Uiso calc R 1
C C5 0.7512(3) 0.0524(2) 0.5049(2) 0.0173(4) Uani d . 1
C C6 0.6852(2) -0.0923(2) 0.3944(2) 0.0175(4) Uani d . 1
C C7 0.6168(3) -0.0498(2) 0.2658(2) 0.0190(4) Uani d . 1
C C8 0.7250(3) 0.1932(2) 0.4520(2) 0.0192(4) Uani d . 1
C C9 0.6123(3) 0.2170(3) 0.2121(2) 0.0221(4) Uani d . 1
H H9A 0.5665 0.3176 0.2642 0.026 Uiso calc R 1
H H9B 0.5195 0.1536 0.1336 0.026 Uiso calc R 1
C C10 0.7857(3) 0.2589(2) 0.1513(2) 0.0191(4) Uani d . 1
C C11 0.8500(3) 0.1702(3) 0.0292(2) 0.0260(5) Uani d . 1
H H11A 0.7844 0.0714 -0.0310 0.031 Uiso calc R 1
C C12 1.0777(3) 0.3684(2) 0.0982(2) 0.0201(4) Uani d . 1

loop_
_atom_site_aniso_label
_atom_site_aniso_U_11
_atom_site_aniso_U_22
_atom_site_aniso_U_33
_atom_site_aniso_U_12
_atom_site_aniso_U_13
_atom_site_aniso_U_23
S1 0.0210(3) 0.0191(2) 0.0214(2) 0.00034(19) 0.0021(2) 0.0043(2)
Br1 0.02010(14) 0.03319(15) 0.03100(14) -0.00087(9) 0.00233(9) 0.01615(10)
O1 0.0265(8) 0.0279(8) 0.0216(7) 0.0006(6) -0.0039(6) 0.0029(6)
O2 0.0314(8) 0.0170(7) 0.0275(7) -0.0007(6) 0.0006(7) 0.0047(6)
N1 0.0201(8) 0.0193(8) 0.0188(8) 0.0000(6) 0.0000(7) 0.0087(7)
N2 0.0274(10) 0.0290(10) 0.0223(8) 0.0021(7) 0.0047(8) 0.0053(7)
C1 0.0200(10) 0.0185(10) 0.0282(10) 0.0030(8) 0.0022(8) 0.0054(8)
C2 0.0247(11) 0.0261(11) 0.0343(11) 0.0093(9) 0.0067(9) 0.0157(9)
C3 0.0232(11) 0.0342(12) 0.0215(10) 0.0108(9) 0.0046(9) 0.0127(9)
C4 0.0187(9) 0.0258(10) 0.0180(9) 0.0038(8) 0.0040(8) 0.0062(8)
C5 0.0135(9) 0.0193(9) 0.0197(9) 0.0031(7) 0.0047(8) 0.0064(8)
C6 0.0136(9) 0.0199(9) 0.0194(9) 0.0031(7) 0.0039(8) 0.0063(8)
C7 0.0135(9) 0.0213(10) 0.0211(9) 0.0018(7) 0.0027(8) 0.0053(8)
C8 0.0155(9) 0.0214(10) 0.0204(9) 0.0014(7) 0.0044(8) 0.0062(8)
C9 0.0193(10) 0.0248(10) 0.0250(10) 0.0005(8) -0.0011(8) 0.0138(8)
C10 0.0197(9) 0.0193(10) 0.0193(9) 0.0004(7) -0.0027(8) 0.0093(8)
C11 0.0277(11) 0.0236(10) 0.0228(10) -0.0031(8) -0.0007(9) 0.0050(8)
C12 0.0190(9) 0.0234(10) 0.0211(9) 0.0035(8) 0.0019(8) 0.0115(8)

loop_
_atom_type_symbol
_atom_type_description
_atom_type_scat_dispersion_real
_atom_type_scat_dispersion_imag
_atom_type_scat_source
C C 0.0033 0.0016 'International Tables Vol C Tables 4.2.6.8 and 6.1.1.4'
Br Br -0.2901 2.4595 'International Tables Vol C Tables 4.2.6.8 and 6.1.1.4'
N N 0.0061 0.0033 'International Tables Vol C Tables 4.2.6.8 and 6.1.1.4'
O O 0.0106 0.0060 'International Tables Vol C Tables 4.2.6.8 and 6.1.1.4'
S S 0.1246 0.1234 'International Tables Vol C Tables 4.2.6.8 and 6.1.1.4'
H H 0.0000 0.0000 'International Tables Vol C Tables 4.2.6.8 and 6.1.1.4'

loop_
_geom_angle_atom_site_label_1
_geom_angle_atom_site_label_2
_geom_angle_atom_site_label_3
_geom_angle
C12 S1 C10 88.60(10)
C7 N1 C8 112.65(16)
C7 N1 C9 123.66(16)
C8 N1 C9 123.30(16)
C12 N2 C11 108.60(18)
C6 C1 C2 117.04(19)
C6 C1 H1A 121.5
C2 C1 H1A 121.5
C3 C2 C1 120.86(19)
C3 C2 H2B 119.6
C1 C2 H2B 119.6
C2 C3 C4 122.02(18)
C2 C3 H3A 119.0
C4 C3 H3A 119.0
C5 C4 C3 116.62(19)
C5 C4 H4A 121.7
C3 C4 H4A 121.7
C4 C5 C6 121.64(18)
C4 C5 C8 130.06(18)
C6 C5 C8 108.28(16)
C1 C6 C5 121.80(17)
C1 C6 C7 129.66(18)
C5 C6 C7 108.53(16)
O1 C7 N1 124.96(18)
O1 C7 C6 129.87(19)
N1 C7 C6 105.16(16)
O2 C8 N1 124.23(18)
O2 C8 C5 130.40(18)
N1 C8 C5 105.37(16)
N1 C9 C10 111.17(16)
N1 C9 H9A 109.4
C10 C9 H9A 109.4
N1 C9 H9B 109.4
C10 C9 H9B 109.4
H9A C9 H9B 108.0
C11 C10 C9 127.84(19)
C11 C10 S1 108.82(16)
C9 C10 S1 123.28(15)
C10 C11 N2 117.20(19)
C10 C11 H11A 121.4
N2 C11 H11A 121.4
N2 C12 S1 116.78(16)
N2 C12 Br1 123.85(16)
S1 C12 Br1 119.35(12)

loop_
_geom_bond_atom_site_label_1
_geom_bond_atom_site_label_2
_geom_bond_distance
S1 C12 1.718(2)
S1 C10 1.724(2)
Br1 C12 1.876(2)
O1 C7 1.206(2)
O2 C8 1.206(2)
N1 C7 1.397(3)
N1 C8 1.398(3)
N1 C9 1.461(2)
N2 C12 1.286(3)
N2 C11 1.376(3)
C1 C6 1.377(3)
C1 C2 1.402(3)
C1 H1A 0.9300
C2 C3 1.380(3)
C2 H2B 0.9300
C3 C4 1.392(3)
C3 H3A 0.9300
C4 C5 1.384(3)
C4 H4A 0.9300
C5 C6 1.385(3)
C5 C8 1.488(3)
C6 C7 1.490(3)
C9 C10 1.497(3)
C9 H9A 0.9700
C9 H9B 0.9700
C10 C11 1.351(3)
C11 H11A 0.9300

loop_
_geom_torsion_atom_site_label_1
_geom_torsion_atom_site_label_2
_geom_torsion_atom_site_label_3
_geom_torsion_atom_site_label_4
_geom_torsion
C6 C1 C2 C3 0.3(3)
C1 C2 C3 C4 0.8(3)
C2 C3 C4 C5 -0.7(3)
C3 C4 C5 C6 -0.3(3)
C3 C4 C5 C8 -178.7(2)
C2 C1 C6 C5 -1.3(3)
C2 C1 C6 C7 177.74(19)
C4 C5 C6 C1 1.4(3)
C8 C5 C6 C1 -179.93(18)
C4 C5 C6 C7 -177.85(18)
C8 C5 C6 C7 0.8(2)
C8 N1 C7 O1 -178.64(19)
C9 N1 C7 O1 -5.6(3)
C8 N1 C7 C6 0.8(2)
C9 N1 C7 C6 173.84(17)
C1 C6 C7 O1 -0.8(4)
C5 C6 C7 O1 178.4(2)
C1 C6 C7 N1 179.87(19)
C5 C6 C7 N1 -1.0(2)
C7 N1 C8 O2 179.30(19)
C9 N1 C8 O2 6.2(3)
C7 N1 C8 C5 -0.3(2)
C9 N1 C8 C5 -173.38(17)
C4 C5 C8 O2 -1.4(4)
C6 C5 C8 O2 -179.9(2)
C4 C5 C8 N1 178.2(2)
C6 C5 C8 N1 -0.4(2)
C7 N1 C9 C10 -93.5(2)
C8 N1 C9 C10 78.9(2)
N1 C9 C10 C11 89.7(2)
N1 C9 C10 S1 -87.1(2)
C12 S1 C10 C11 0.83(15)
C12 S1 C10 C9 178.21(16)
C9 C10 C11 N2 -178.07(18)
S1 C10 C11 N2 -0.8(2)
C12 N2 C11 C10 0.3(3)
C11 N2 C12 S1 0.4(2)
C11 N2 C12 Br1 -177.90(14)
C10 S1 C12 N2 -0.74(17)
C10 S1 C12 Br1 177.63(12)

loop_
_cod_related_entry_id
_cod_related_entry_database
_cod_related_entry_code
1 ChemSpider 21128086
